data_7200263
loop_
_publ_author_name
'Ma, Lu-Fang'
'Wang, Li-Ya'
'Wang, Yao-Yu'
'Du, Miao'
'Wang, Jian-Ge'

_publ_section_title
;
 Synthesis, structures and properties of Mn(II) coordination frameworks
 based on R-isophthalate (R = --CH3 or --C(CH3)3) and various
 dipyridyl-type co-ligands
;
_journal_issue 1
_journal_name_full CrystEngComm
_journal_page_first 109
_journal_paper_doi 10.1039/b811725j
_journal_volume 11
_journal_year 2009
_chemical_formula_sum 'C44 H40 Mn2 N4 O8'
_chemical_formula_weight 862.68
_chemical_name_systematic
;
?
;
_space_group_IT_number 15
_symmetry_cell_setting monoclinic
_symmetry_space_group_name_Hall '-C 2yc'
_symmetry_space_group_name_H-M 'C 1 2/c 1'
_atom_sites_solution_hydrogens geom
_atom_sites_solution_primary direct
_atom_sites_solution_secondary difmap
_audit_creation_method SHELXL-97
_cell_angle_alpha 90.00
_cell_angle_beta 90.1400(10)
_cell_angle_gamma 90.00
_cell_formula_units_Z 8
_cell_length_a 18.438(2)
_cell_length_b 14.6000(16)
_cell_length_c 15.5025(17)
_cell_measurement_reflns_used 5412
_cell_measurement_temperature 291(2)
_cell_measurement_theta_max 28.19
_cell_measurement_theta_min 2.79
_cell_volume 4173.2(8)
_computing_cell_refinement 'Bruker SMART'
_computing_data_collection 'Bruker SMART'
_computing_data_reduction 'Bruker SAINT'
_computing_molecular_graphics 'Bruker SHELXTL'
_computing_publication_material 'Bruker SHELXTL'
_computing_structure_refinement 'SHELXL-97 (Sheldrick, 1997)'
_computing_structure_solution 'SHELXS-97 (Sheldrick, 1990)'
_diffrn_ambient_temperature 291(2)
_diffrn_measured_fraction_theta_full 0.998
_diffrn_measured_fraction_theta_max 0.998
_diffrn_measurement_device_type 'CCD area detector'
_diffrn_measurement_method 'phi and omega scans'
_diffrn_radiation_monochromator graphite
_diffrn_radiation_source 'fine-focus sealed tube'
_diffrn_radiation_type MoK\a
_diffrn_radiation_wavelength 0.71073
_diffrn_reflns_av_R_equivalents 0.0157
_diffrn_reflns_av_sigmaI/netI 0.0132
_diffrn_reflns_limit_h_max 22
_diffrn_reflns_limit_h_min -22
_diffrn_reflns_limit_k_max 17
_diffrn_reflns_limit_k_min -17
_diffrn_reflns_limit_l_max 18
_diffrn_reflns_limit_l_min -18
_diffrn_reflns_number 15195
_diffrn_reflns_theta_full 25.50
_diffrn_reflns_theta_max 25.50
_diffrn_reflns_theta_min 2.63
_diffrn_standards_number 0
_exptl_absorpt_coefficient_mu 0.662
_exptl_absorpt_correction_T_max 0.7438
_exptl_absorpt_correction_T_min 0.7352
_exptl_absorpt_correction_type multi-scan
_exptl_absorpt_process_details sadabs
_exptl_crystal_colour brown
_exptl_crystal_density_diffrn 1.373
_exptl_crystal_density_method 'not measured'
_exptl_crystal_description block
_exptl_crystal_F_000 1784
_exptl_crystal_size_max 0.50
_exptl_crystal_size_mid 0.49
_exptl_crystal_size_min 0.47
_refine_diff_density_max 1.144
_refine_diff_density_min -0.368
_refine_diff_density_rms 0.105
_refine_ls_extinction_method none
_refine_ls_goodness_of_fit_ref 1.083
_refine_ls_hydrogen_treatment constr
_refine_ls_matrix_type full
_refine_ls_number_parameters 265
_refine_ls_number_reflns 3891
_refine_ls_number_restraints 0
_refine_ls_restrained_S_all 1.083
_refine_ls_R_factor_all 0.0398
_refine_ls_R_factor_gt 0.0376
_refine_ls_shift/su_max 0.001
_refine_ls_shift/su_mean 0.000
_refine_ls_structure_factor_coef Fsqd
_refine_ls_weighting_details 'calc w=1/[\s^2^(Fo^2^)+(0.0593P)^2^+5.9832P] where P=(Fo^2^+2Fc^2^)/3'
_refine_ls_weighting_scheme calc
_refine_ls_wR_factor_gt 0.1058
_refine_ls_wR_factor_ref 0.1079
_reflns_number_gt 3636
_reflns_number_total 3891
_reflns_threshold_expression >2sigma(I)
_cod_data_source_file b811725j.txt
_cod_data_source_block c
_cod_depositor_comments
;
The following automatic conversions were performed:
'_symmetry_cell_setting' value 'Monoclinic' changed to 'monoclinic'
according to '/home/saulius/struct/CIF-dictionaries/cif_core.dic'
dictionary named 'cif_core.dic' version 2.4.1 from 2010-06-29.

Automatic conversion script
Id: cif_fix_enum 1527 2010-12-29 10:47:43Z saulius 
;
_cod_original_sg_symbol_H-M C2/c
_cod_database_code 7200263

loop_
_symmetry_equiv_pos_as_xyz
'x, y, z'
'-x, y, -z+1/2'
'x+1/2, y+1/2, z'
'-x+1/2, y+1/2, -z+1/2'
'-x, -y, -z'
'x, -y, z-1/2'
'-x+1/2, -y+1/2, -z'
'x+1/2, -y+1/2, z-1/2'

loop_
_atom_site_label
_atom_site_type_symbol
_atom_site_fract_x
_atom_site_fract_y
_atom_site_fract_z
_atom_site_U_iso_or_equiv
_atom_site_adp_type
_atom_site_occupancy
_atom_site_symmetry_multiplicity
_atom_site_calc_flag
_atom_site_refinement_flags
_atom_site_disorder_assembly
_atom_site_disorder_group
Mn1 Mn 0.210950(15) 0.728859(19) 0.133528(18) 0.02496(12) Uani 1 1 d . . .
O1 O 0.27846(8) 0.84270(10) 0.11402(10) 0.0350(3) Uani 1 1 d . . .
O2 O 0.32536(10) 0.82928(10) -0.01782(10) 0.0413(4) Uani 1 1 d . . .
O3 O 0.33708(10) 1.12842(11) 0.28109(10) 0.0436(4) Uani 1 1 d . . .
O4 O 0.30732(13) 1.25262(13) 0.20961(14) 0.0610(6) Uani 1 1 d . . .
N1 N 0.31008(10) 0.62986(12) 0.13551(13) 0.0375(4) Uani 1 1 d . . .
N2 N 0.61232(10) 0.32476(12) 0.12594(12) 0.0347(4) Uani 1 1 d . . .
C1 C 0.33064(11) 0.97459(13) 0.05110(12) 0.0270(4) Uani 1 1 d . . .
C2 C 0.32224(11) 1.02389(14) 0.12730(12) 0.0279(4) Uani 1 1 d . . .
H2 H 0.3077 0.9943 0.1775 0.033 Uiso 1 1 calc R . .
C3 C 0.33576(12) 1.11789(14) 0.12804(13) 0.0319(4) Uani 1 1 d . . .
C4 C 0.35631(14) 1.16171(15) 0.05254(15) 0.0404(5) Uani 1 1 d . . .
H4 H 0.3622 1.2250 0.0529 0.049 Uiso 1 1 calc R . .
C5 C 0.36830(13) 1.11386(16) -0.02355(14) 0.0391(5) Uani 1 1 d . . .
C6 C 0.35596(12) 1.01916(16) -0.02290(13) 0.0347(5) Uani 1 1 d . . .
H6 H 0.3648 0.9853 -0.0726 0.042 Uiso 1 1 calc R . .
C7 C 0.31004(11) 0.87490(13) 0.04847(13) 0.0271(4) Uani 1 1 d . . .
C8 C 0.32644(12) 1.17059(15) 0.21107(15) 0.0365(5) Uani 1 1 d . . .
C9 C 0.39807(17) 1.16236(19) -0.10465(16) 0.0531(7) Uani 1 1 d . . .
C10 C 0.3777(3) 1.2660(2) -0.1047(2) 0.0800(11) Uani 1 1 d . . .
H10A H 0.3987 1.2952 -0.0551 0.120 Uiso 1 1 calc R . .
H10B H 0.3259 1.2724 -0.1028 0.120 Uiso 1 1 calc R . .
H10C H 0.3959 1.2944 -0.1561 0.120 Uiso 1 1 calc R . .
C11 C 0.3654(2) 1.1228(2) -0.18672(17) 0.0695(10) Uani 1 1 d . . .
H11A H 0.3827 1.1567 -0.2356 0.104 Uiso 1 1 calc R . .
H11B H 0.3135 1.1270 -0.1841 0.104 Uiso 1 1 calc R . .
H11C H 0.3794 1.0598 -0.1923 0.104 Uiso 1 1 calc R . .
C12 C 0.4796(2) 1.1540(3) -0.1034(2) 0.0867(12) Uani 1 1 d . . .
H12A H 0.4982 1.1802 -0.0511 0.130 Uiso 1 1 calc R . .
H12B H 0.4995 1.1860 -0.1520 0.130 Uiso 1 1 calc R . .
H12C H 0.4930 1.0906 -0.1063 0.130 Uiso 1 1 calc R . .
C13 C 0.37703(14) 0.65714(17) 0.1171(2) 0.0599(8) Uani 1 1 d . . .
H13 H 0.3844 0.7188 0.1051 0.072 Uiso 1 1 calc R . .
C14 C 0.43619(14) 0.59943(18) 0.1147(2) 0.0618(9) Uani 1 1 d . . .
H14 H 0.4818 0.6229 0.1017 0.074 Uiso 1 1 calc R . .
C15 C 0.42826(12) 0.50694(14) 0.13158(15) 0.0342(5) Uani 1 1 d . . .
C16 C 0.35861(14) 0.47795(17) 0.1500(2) 0.0540(7) Uani 1 1 d . . .
H16 H 0.3497 0.4165 0.1617 0.065 Uiso 1 1 calc R . .
C17 C 0.30217(13) 0.54056(17) 0.1511(2) 0.0538(7) Uani 1 1 d . . .
H17 H 0.2559 0.5190 0.1635 0.065 Uiso 1 1 calc R . .
C18 C 0.49144(11) 0.44337(14) 0.12926(14) 0.0332(5) Uani 1 1 d . . .
C19 C 0.56165(14) 0.47533(17) 0.1213(2) 0.0649(9) Uani 1 1 d . . .
H19 H 0.5700 0.5379 0.1165 0.078 Uiso 1 1 calc R . .
C20 C 0.61960(14) 0.41525(18) 0.1205(2) 0.0614(9) Uani 1 1 d . . .
H20 H 0.6661 0.4394 0.1159 0.074 Uiso 1 1 calc R . .
C21 C 0.54480(14) 0.29411(16) 0.1340(2) 0.0525(7) Uani 1 1 d . . .
H21 H 0.5380 0.2311 0.1381 0.063 Uiso 1 1 calc R . .
C22 C 0.48404(13) 0.34947(16) 0.1369(2) 0.0498(7) Uani 1 1 d . . .
H22 H 0.4383 0.3236 0.1439 0.060 Uiso 1 1 calc R . .

loop_
_atom_site_aniso_label
_atom_site_aniso_U_11
_atom_site_aniso_U_22
_atom_site_aniso_U_33
_atom_site_aniso_U_23
_atom_site_aniso_U_13
_atom_site_aniso_U_12
Mn1 0.02934(19) 0.01822(18) 0.02733(19) 0.00179(10) 0.00240(12) 0.00334(11)
O1 0.0424(8) 0.0222(7) 0.0404(8) 0.0012(6) 0.0050(7) -0.0037(6)
O2 0.0585(10) 0.0303(8) 0.0350(8) -0.0103(6) -0.0030(7) 0.0063(7)
O3 0.0611(11) 0.0376(9) 0.0322(8) -0.0077(7) 0.0103(7) -0.0102(8)
O4 0.0859(15) 0.0359(9) 0.0613(12) -0.0180(9) -0.0136(11) 0.0136(10)
N1 0.0294(9) 0.0261(9) 0.0571(12) 0.0054(8) 0.0025(8) 0.0051(7)
N2 0.0360(10) 0.0267(9) 0.0414(10) -0.0008(7) -0.0005(8) 0.0093(7)
C1 0.0291(10) 0.0243(10) 0.0276(9) 0.0001(8) 0.0011(7) -0.0009(8)
C2 0.0320(10) 0.0260(10) 0.0258(9) 0.0009(8) 0.0044(8) -0.0023(8)
C3 0.0371(11) 0.0257(10) 0.0330(11) -0.0037(8) 0.0008(8) -0.0041(8)
C4 0.0569(14) 0.0273(11) 0.0371(12) 0.0024(9) -0.0017(10) -0.0156(10)
C5 0.0472(13) 0.0402(12) 0.0298(11) 0.0038(9) 0.0011(9) -0.0171(10)
C6 0.0403(12) 0.0384(12) 0.0255(10) -0.0043(9) 0.0050(8) -0.0085(9)
C7 0.0280(10) 0.0227(9) 0.0306(10) -0.0012(8) -0.0035(8) 0.0040(7)
C8 0.0334(11) 0.0308(11) 0.0451(13) -0.0128(10) 0.0019(9) -0.0064(9)
C9 0.0700(18) 0.0546(16) 0.0347(12) 0.0059(11) 0.0036(12) -0.0318(14)
C10 0.128(3) 0.0520(19) 0.060(2) 0.0191(15) 0.008(2) -0.0235(19)
C11 0.104(3) 0.069(2) 0.0350(14) 0.0107(13) -0.0011(15) -0.0367(19)
C12 0.068(2) 0.124(3) 0.068(2) 0.020(2) 0.0219(17) -0.024(2)
C13 0.0353(13) 0.0266(12) 0.118(3) 0.0203(14) 0.0087(14) 0.0056(10)
C14 0.0293(12) 0.0327(13) 0.124(3) 0.0201(15) 0.0103(14) 0.0037(10)
C15 0.0330(11) 0.0270(10) 0.0426(12) 0.0036(9) 0.0000(9) 0.0061(9)
C16 0.0392(13) 0.0238(11) 0.099(2) 0.0109(12) 0.0156(13) 0.0048(10)
C17 0.0322(12) 0.0304(12) 0.099(2) 0.0095(13) 0.0138(13) 0.0028(10)
C18 0.0331(11) 0.0263(10) 0.0402(11) 0.0016(9) -0.0010(9) 0.0058(8)
C19 0.0376(13) 0.0235(11) 0.134(3) 0.0122(15) 0.0166(15) 0.0081(10)
C20 0.0319(13) 0.0318(13) 0.120(3) 0.0079(15) 0.0127(14) 0.0063(10)
C21 0.0398(13) 0.0231(10) 0.095(2) 0.0008(12) -0.0044(13) 0.0053(10)
C22 0.0317(12) 0.0280(11) 0.090(2) 0.0014(12) -0.0029(12) 0.0018(9)

loop_
_atom_type_symbol
_atom_type_description
_atom_type_scat_dispersion_real
_atom_type_scat_dispersion_imag
_atom_type_scat_source
C C 0.0033 0.0016 'International Tables Vol C Tables 4.2.6.8 and 6.1.1.4'
H H 0.0000 0.0000 'International Tables Vol C Tables 4.2.6.8 and 6.1.1.4'
N N 0.0061 0.0033 'International Tables Vol C Tables 4.2.6.8 and 6.1.1.4'
O O 0.0106 0.0060 'International Tables Vol C Tables 4.2.6.8 and 6.1.1.4'
Mn Mn 0.3368 0.7283 'International Tables Vol C Tables 4.2.6.8 and 6.1.1.4'

loop_
_geom_angle_atom_site_label_1
_geom_angle_atom_site_label_2
_geom_angle_atom_site_label_3
_geom_angle
_geom_angle_site_symmetry_1
_geom_angle_site_symmetry_3
_geom_angle_publ_flag
O2 Mn1 O1 112.72(6) 7_565 . ?
O2 Mn1 O3 96.82(7) 7_565 4_545 ?
O1 Mn1 O3 150.19(7) . 4_545 ?
O2 Mn1 N2 87.23(7) 7_565 3_455 ?
O1 Mn1 N2 88.84(6) . 3_455 ?
O3 Mn1 N2 96.84(7) 4_545 3_455 ?
O2 Mn1 N1 90.52(7) 7_565 . ?
O1 Mn1 N1 91.58(6) . . ?
O3 Mn1 N1 83.91(7) 4_545 . ?
N2 Mn1 N1 177.70(7) 3_455 . ?
O2 Mn1 O4 148.55(7) 7_565 4_545 ?
O1 Mn1 O4 96.46(6) . 4_545 ?
O3 Mn1 O4 55.87(6) 4_545 4_545 ?
N2 Mn1 O4 81.69(7) 3_455 4_545 ?
N1 Mn1 O4 100.50(7) . 4_545 ?
C7 O1 Mn1 133.27(13) . . ?
C7 O2 Mn1 147.49(15) . 7_565 ?
C8 O3 Mn1 97.60(14) . 4 ?
C8 O4 Mn1 83.52(15) . 4 ?
C13 N1 C17 115.7(2) . . ?
C13 N1 Mn1 122.70(15) . . ?
C17 N1 Mn1 121.50(15) . . ?
C21 N2 C20 115.8(2) . . ?
C21 N2 Mn1 122.10(15) . 3_545 ?
C20 N2 Mn1 121.89(16) . 3_545 ?
C2 C1 C6 119.54(18) . . ?
C2 C1 C7 119.63(17) . . ?
C6 C1 C7 120.80(18) . . ?
C1 C2 C3 119.69(18) . . ?
C1 C2 H2 120.2 . . ?
C3 C2 H2 120.2 . . ?
C4 C3 C2 119.74(19) . . ?
C4 C3 C8 121.07(19) . . ?
C2 C3 C8 119.19(19) . . ?
C3 C4 C5 121.9(2) . . ?
C3 C4 H4 119.0 . . ?
C5 C4 H4 119.0 . . ?
C4 C5 C6 117.64(19) . . ?
C4 C5 C9 121.2(2) . . ?
C6 C5 C9 121.1(2) . . ?
C1 C6 C5 121.26(19) . . ?
C1 C6 H6 119.4 . . ?
C5 C6 H6 119.4 . . ?
O2 C7 O1 124.42(19) . . ?
O2 C7 C1 118.51(18) . . ?
O1 C7 C1 117.07(17) . . ?
O4 C8 O3 121.8(2) . . ?
O4 C8 C3 120.4(2) . . ?
O3 C8 C3 117.81(19) . . ?
C12 C9 C11 111.9(3) . . ?
C12 C9 C5 108.0(2) . . ?
C11 C9 C5 111.5(2) . . ?
C12 C9 C10 108.6(3) . . ?
C11 C9 C10 105.9(3) . . ?
C5 C9 C10 111.0(2) . . ?
C9 C10 H10A 109.5 . . ?
C9 C10 H10B 109.5 . . ?
H10A C10 H10B 109.5 . . ?
C9 C10 H10C 109.5 . . ?
H10A C10 H10C 109.5 . . ?
H10B C10 H10C 109.5 . . ?
C9 C11 H11A 109.5 . . ?
C9 C11 H11B 109.5 . . ?
H11A C11 H11B 109.5 . . ?
C9 C11 H11C 109.5 . . ?
H11A C11 H11C 109.5 . . ?
H11B C11 H11C 109.5 . . ?
C9 C12 H12A 109.5 . . ?
C9 C12 H12B 109.5 . . ?
H12A C12 H12B 109.5 . . ?
C9 C12 H12C 109.5 . . ?
H12A C12 H12C 109.5 . . ?
H12B C12 H12C 109.5 . . ?
N1 C13 C14 123.9(2) . . ?
N1 C13 H13 118.0 . . ?
C14 C13 H13 118.0 . . ?
C13 C14 C15 120.5(2) . . ?
C13 C14 H14 119.8 . . ?
C15 C14 H14 119.8 . . ?
C16 C15 C14 115.9(2) . . ?
C16 C15 C18 122.7(2) . . ?
C14 C15 C18 121.4(2) . . ?
C15 C16 C17 119.9(2) . . ?
C15 C16 H16 120.0 . . ?
C17 C16 H16 120.0 . . ?
N1 C17 C16 124.1(2) . . ?
N1 C17 H17 118.0 . . ?
C16 C17 H17 118.0 . . ?
C19 C18 C22 115.8(2) . . ?
C19 C18 C15 121.6(2) . . ?
C22 C18 C15 122.6(2) . . ?
C18 C19 C20 120.7(2) . . ?
C18 C19 H19 119.6 . . ?
C20 C19 H19 119.6 . . ?
N2 C20 C19 123.5(2) . . ?
N2 C20 H20 118.3 . . ?
C19 C20 H20 118.3 . . ?
N2 C21 C22 124.4(2) . . ?
N2 C21 H21 117.8 . . ?
C22 C21 H21 117.8 . . ?
C21 C22 C18 119.8(2) . . ?
C21 C22 H22 120.1 . . ?
C18 C22 H22 120.1 . . ?

loop_
_geom_bond_atom_site_label_1
_geom_bond_atom_site_label_2
_geom_bond_distance
_geom_bond_site_symmetry_2
_geom_bond_publ_flag
Mn1 O2 2.0930(15) 7_565 ?
Mn1 O1 2.0989(15) . ?
Mn1 O3 2.1662(16) 4_545 ?
Mn1 N2 2.2980(17) 3_455 ?
Mn1 N1 2.3304(18) . ?
Mn1 O4 2.480(2) 4_545 ?
O1 C7 1.263(2) . ?
O2 C7 1.257(2) . ?
O2 Mn1 2.0930(15) 7_565 ?
O3 C8 1.263(3) . ?
O3 Mn1 2.1662(16) 4 ?
O4 C8 1.249(3) . ?
O4 Mn1 2.480(2) 4 ?
N1 C13 1.329(3) . ?
N1 C17 1.334(3) . ?
N2 C21 1.329(3) . ?
N2 C20 1.331(3) . ?
N2 Mn1 2.2979(17) 3_545 ?
C1 C2 1.392(3) . ?
C1 C6 1.400(3) . ?
C1 C7 1.505(3) . ?
C2 C3 1.395(3) . ?
C2 H2 0.9300 . ?
C3 C4 1.387(3) . ?
C3 C8 1.510(3) . ?
C4 C5 1.389(3) . ?
C4 H4 0.9300 . ?
C5 C6 1.401(3) . ?
C5 C9 1.545(3) . ?
C6 H6 0.9300 . ?
C9 C12 1.508(5) . ?
C9 C11 1.520(4) . ?
C9 C10 1.560(5) . ?
C10 H10A 0.9600 . ?
C10 H10B 0.9600 . ?
C10 H10C 0.9600 . ?
C11 H11A 0.9600 . ?
C11 H11B 0.9600 . ?
C11 H11C 0.9600 . ?
C12 H12A 0.9600 . ?
C12 H12B 0.9600 . ?
C12 H12C 0.9600 . ?
C13 C14 1.379(4) . ?
C13 H13 0.9300 . ?
C14 C15 1.383(3) . ?
C14 H14 0.9300 . ?
C15 C16 1.383(3) . ?
C15 C18 1.490(3) . ?
C16 C17 1.385(3) . ?
C16 H16 0.9300 . ?
C17 H17 0.9300 . ?
C18 C19 1.382(3) . ?
C18 C22 1.383(3) . ?
C19 C20 1.382(3) . ?
C19 H19 0.9300 . ?
C20 H20 0.9300 . ?
C21 C22 1.382(3) . ?
C21 H21 0.9300 . ?
C22 H22 0.9300 . ?

loop_
_geom_torsion_atom_site_label_1
_geom_torsion_atom_site_label_2
_geom_torsion_atom_site_label_3
_geom_torsion_atom_site_label_4
_geom_torsion
_geom_torsion_site_symmetry_1
_geom_torsion_site_symmetry_2
_geom_torsion_site_symmetry_3
_geom_torsion_site_symmetry_4
_geom_torsion_publ_flag
O2 Mn1 O1 C7 -12.4(2) 7_565 . . . ?
O3 Mn1 O1 C7 159.36(17) 4_545 . . . ?
N2 Mn1 O1 C7 -98.87(19) 3_455 . . . ?
N1 Mn1 O1 C7 78.87(19) . . . . ?
O4 Mn1 O1 C7 179.62(18) 4_545 . . . ?
O2 Mn1 N1 C13 105.7(2) 7_565 . . . ?
O1 Mn1 N1 C13 -7.0(2) . . . . ?
O3 Mn1 N1 C13 -157.5(2) 4_545 . . . ?
N2 Mn1 N1 C13 93.4(17) 3_455 . . . ?
O4 Mn1 N1 C13 -103.9(2) 4_545 . . . ?
O2 Mn1 N1 C17 -70.8(2) 7_565 . . . ?
O1 Mn1 N1 C17 176.5(2) . . . . ?
O3 Mn1 N1 C17 26.0(2) 4_545 . . . ?
N2 Mn1 N1 C17 -83.1(17) 3_455 . . . ?
O4 Mn1 N1 C17 79.6(2) 4_545 . . . ?
C6 C1 C2 C3 3.1(3) . . . . ?
C7 C1 C2 C3 -174.88(18) . . . . ?
C1 C2 C3 C4 1.0(3) . . . . ?
C1 C2 C3 C8 179.99(19) . . . . ?
C2 C3 C4 C5 -4.0(4) . . . . ?
C8 C3 C4 C5 177.1(2) . . . . ?
C3 C4 C5 C6 2.6(4) . . . . ?
C3 C4 C5 C9 -174.2(2) . . . . ?
C2 C1 C6 C5 -4.5(3) . . . . ?
C7 C1 C6 C5 173.5(2) . . . . ?
C4 C5 C6 C1 1.6(4) . . . . ?
C9 C5 C6 C1 178.4(2) . . . . ?
Mn1 O2 C7 O1 78.9(3) 7_565 . . . ?
Mn1 O2 C7 C1 -101.4(3) 7_565 . . . ?
Mn1 O1 C7 O2 -22.6(3) . . . . ?
Mn1 O1 C7 C1 157.69(14) . . . . ?
C2 C1 C7 O2 -172.35(19) . . . . ?
C6 C1 C7 O2 9.7(3) . . . . ?
C2 C1 C7 O1 7.4(3) . . . . ?
C6 C1 C7 O1 -170.54(19) . . . . ?
Mn1 O4 C8 O3 -10.6(2) 4 . . . ?
Mn1 O4 C8 C3 167.85(19) 4 . . . ?
Mn1 O3 C8 O4 12.2(3) 4 . . . ?
Mn1 O3 C8 C3 -166.30(16) 4 . . . ?
C4 C3 C8 O4 29.8(3) . . . . ?
C2 C3 C8 O4 -149.1(2) . . . . ?
C4 C3 C8 O3 -151.7(2) . . . . ?
C2 C3 C8 O3 29.4(3) . . . . ?
C4 C5 C9 C12 92.1(3) . . . . ?
C6 C5 C9 C12 -84.6(3) . . . . ?
C4 C5 C9 C11 -144.6(3) . . . . ?
C6 C5 C9 C11 38.7(4) . . . . ?
C4 C5 C9 C10 -26.8(4) . . . . ?
C6 C5 C9 C10 156.5(3) . . . . ?
C17 N1 C13 C14 -0.8(5) . . . . ?
Mn1 N1 C13 C14 -177.6(3) . . . . ?
N1 C13 C14 C15 0.4(6) . . . . ?
C13 C14 C15 C16 0.2(5) . . . . ?
C13 C14 C15 C18 179.9(3) . . . . ?
C14 C15 C16 C17 -0.3(4) . . . . ?
C18 C15 C16 C17 -180.0(3) . . . . ?
C13 N1 C17 C16 0.8(5) . . . . ?
Mn1 N1 C17 C16 177.5(2) . . . . ?
C15 C16 C17 N1 -0.2(5) . . . . ?
C16 C15 C18 C19 -171.8(3) . . . . ?
C14 C15 C18 C19 8.5(4) . . . . ?
C16 C15 C18 C22 6.6(4) . . . . ?
C14 C15 C18 C22 -173.0(3) . . . . ?
C22 C18 C19 C20 0.6(5) . . . . ?
C15 C18 C19 C20 179.1(3) . . . . ?
C21 N2 C20 C19 -1.2(5) . . . . ?
Mn1 N2 C20 C19 -175.7(3) 3_545 . . . ?
C18 C19 C20 N2 0.9(6) . . . . ?
C20 N2 C21 C22 0.1(5) . . . . ?
Mn1 N2 C21 C22 174.6(2) 3_545 . . . ?
N2 C21 C22 C18 1.4(5) . . . . ?
C19 C18 C22 C21 -1.6(4) . . . . ?
C15 C18 C22 C21 179.9(3) . . . . ?
